data_2239025
loop_
_publ_author_name
'Merola, Joseph S.'

_publ_section_title
;
 <i>N</i>^1^,<i>N</i>^2^-Dimethylethane-1,2-diaminium dichloride
;
_journal_coeditor_code ZL2574
_journal_issue 2
_journal_name_full 'Acta Crystallographica Section E'
_journal_page_first o216
_journal_paper_doi 10.1107/S1600536814001627
_journal_volume 70
_journal_year 2014
_chemical_formula_iupac 'C4 H14 N2 2+, 2Cl -'
_chemical_formula_moiety 'C4 H14 N2 2+, 2(Cl -)'
_chemical_formula_sum 'C4 H14 Cl2 N2'
_chemical_formula_weight 161.07
_chemical_name_systematic
;
<i>N</i>^1^,<i>N</i>^2^-Dimethylethane-1,2-diaminium dichloride
;
_space_group_crystal_system monoclinic
_space_group_IT_number 12
_space_group_name_Hall '-C 2y'
_space_group_name_H-M_alt 'C 1 2/m 1'
_symmetry_space_group_name_Hall '-C 2y'
_symmetry_space_group_name_H-M 'C 1 2/m 1'
_atom_sites_solution_hydrogens difmap
_atom_sites_solution_primary iterative
_atom_sites_solution_secondary difmap
_audit_creation_method
;
Olex2 1.2
(compiled 2013.12.10 svn.r2853 for OlexSys, GUI svn.r4736)
;
_cell_angle_alpha 90.00
_cell_angle_beta 105.09(3)
_cell_angle_gamma 90.00
_cell_formula_units_Z 2
_cell_length_a 18.108(2)
_cell_length_b 5.1040(10)
_cell_length_c 5.0800(10)
_cell_measurement_reflns_used 35
_cell_measurement_temperature 293(2)
_cell_measurement_theta_max 20
_cell_measurement_theta_min 2.2
_cell_volume 453.32(15)
_computing_cell_refinement 'XSCANS (Siemens, 1996)'
_computing_data_collection 'XSCANS (Siemens, 1996)'
_computing_data_reduction 'XSCANS (Siemens, 1996)'
_computing_molecular_graphics 'OLEX2 (Dolomanov <i>et al.</i>, 2009)'
_computing_publication_material 'OLEX2 (Dolomanov <i>et al.</i>, 2009)'
_computing_structure_refinement 'SHELXL97 (Sheldrick, 2008)'
_computing_structure_solution 'SHELXS97 (Sheldrick, 2008'
_diffrn_ambient_temperature 293(2)
_diffrn_measured_fraction_theta_full 0.998
_diffrn_measured_fraction_theta_max 0.998
_diffrn_measurement_device_type 'Siemens P4'
_diffrn_measurement_method 'omega scans'
_diffrn_radiation_monochromator graphite
_diffrn_radiation_type MoK\a
_diffrn_radiation_wavelength 0.71073
_diffrn_reflns_av_R_equivalents 0.0223
_diffrn_reflns_limit_h_max 21
_diffrn_reflns_limit_h_min -1
_diffrn_reflns_limit_k_max 6
_diffrn_reflns_limit_k_min -1
_diffrn_reflns_limit_l_max 5
_diffrn_reflns_limit_l_min -6
_diffrn_reflns_number 590
_diffrn_reflns_theta_full 24.95
_diffrn_reflns_theta_max 24.95
_diffrn_reflns_theta_min 2.33
_diffrn_standards_decay_% 0.010(10)
_diffrn_standards_interval_count 300
_diffrn_standards_number 3
_exptl_absorpt_coefficient_mu 0.640
_exptl_absorpt_correction_type none
_exptl_crystal_colour 'clear colourless'
_exptl_crystal_density_diffrn 1.180
_exptl_crystal_density_method 'not measured'
_exptl_crystal_description irregular
_exptl_crystal_F_000 172
_exptl_crystal_size_max 0.4
_exptl_crystal_size_mid 0.2
_exptl_crystal_size_min 0.2
_refine_diff_density_max 0.244
_refine_diff_density_min -0.147
_refine_ls_extinction_coef 0.041(6)
_refine_ls_extinction_expression Fc^*^=kFc[1+0.001xFc^2^\l^3^/sin(2\q)]^-1/4^
_refine_ls_extinction_method 'SHELXL97 (Sheldrick, 2008)'
_refine_ls_goodness_of_fit_ref 1.139
_refine_ls_hydrogen_treatment mixed
_refine_ls_matrix_type full
_refine_ls_number_parameters 41
_refine_ls_number_reflns 443
_refine_ls_number_restraints 0
_refine_ls_restrained_S_all 1.139
_refine_ls_R_factor_all 0.0305
_refine_ls_R_factor_gt 0.0260
_refine_ls_shift/su_max 0.000
_refine_ls_shift/su_mean 0.000
_refine_ls_structure_factor_coef Fsqd
_refine_ls_weighting_details 'calc w=1/[\s^2^(Fo^2^)+(0.0266P)^2^+0.2719P] where P=(Fo^2^+2Fc^2^)/3'
_refine_ls_weighting_scheme calc
_refine_ls_wR_factor_gt 0.0680
_refine_ls_wR_factor_ref 0.0704
_reflns_number_gt 398
_reflns_number_total 443
_reflns_threshold_expression I>2sigma(I)
_cod_data_source_file zl2574sup1.cif
_cod_data_source_block I
_cod_original_cell_volume 453.32(14)
_cod_database_code 2239025
_cod_database_fobs_code 2239025

loop_
_space_group_symop_id
_space_group_symop_operation_xyz
1 'x, y, z'
2 '-x, y, -z'
3 'x+1/2, y+1/2, z'
4 '-x+1/2, y+1/2, -z'
5 '-x, -y, -z'
6 'x, -y, z'
7 '-x+1/2, -y+1/2, -z'
8 'x+1/2, -y+1/2, z'

loop_
_atom_site_type_symbol
_atom_site_label
_atom_site_fract_x
_atom_site_fract_y
_atom_site_fract_z
_atom_site_U_iso_or_equiv
_atom_site_adp_type
_atom_site_calc_flag
_atom_site_occupancy
_atom_site_symmetry_multiplicity
N N1 0.60591(11) 0.0000 0.0428(4) 0.0381(5) Uani d 1 2
H H1 0.6075(10) -0.149(4) -0.066(4) 0.055(5) Uiso d 1 1
C C1 0.67523(16) 0.0000 0.2769(7) 0.0564(8) Uani d 1 2
H H1A 0.7175(18) 0.0000 0.198(6) 0.067(9) Uiso d 1 2
H H1B 0.6737(13) -0.167(5) 0.385(4) 0.078(7) Uiso d 1 1
C C2 0.53327(13) 0.0000 0.1259(5) 0.0393(6) Uani d 1 2
H H2 0.5317(9) -0.153(4) 0.234(3) 0.045(5) Uiso d 1 1
Cl Cl1 0.61356(4) -0.5000 -0.28640(13) 0.0501(3) Uani d 1 2

loop_
_atom_site_aniso_label
_atom_site_aniso_U_11
_atom_site_aniso_U_22
_atom_site_aniso_U_33
_atom_site_aniso_U_12
_atom_site_aniso_U_13
_atom_site_aniso_U_23
N1 0.0376(11) 0.0323(11) 0.0462(12) 0.000 0.0143(9) 0.000
C1 0.0378(15) 0.067(2) 0.0617(17) 0.000 0.0088(13) 0.000
C2 0.0383(13) 0.0409(14) 0.0402(13) 0.000 0.0130(10) 0.000
Cl1 0.0634(5) 0.0343(4) 0.0576(4) 0.000 0.0246(3) 0.000

loop_
_atom_type_symbol
_atom_type_description
_atom_type_scat_dispersion_real
_atom_type_scat_dispersion_imag
_atom_type_scat_source
C C 0.0033 0.0016 'International Tables Vol C Tables 4.2.6.8 and 6.1.1.4'
H H 0.0000 0.0000 'International Tables Vol C Tables 4.2.6.8 and 6.1.1.4'
N N 0.0061 0.0033 'International Tables Vol C Tables 4.2.6.8 and 6.1.1.4'
Cl Cl 0.1484 0.1585 'International Tables Vol C Tables 4.2.6.8 and 6.1.1.4'

loop_
_geom_angle_atom_site_label_1
_geom_angle_atom_site_label_2
_geom_angle_atom_site_label_3
_geom_angle_site_symmetry_1
_geom_angle_site_symmetry_3
_geom_angle
C1 N1 H1 . . 108.6(11)
C2 N1 H1 . . 109.3(11)
C2 N1 C1 . . 113.5(2)
N1 C1 H1A . . 105.4(18)
N1 C1 H1B . . 107.2(13)
H1A C1 H1B . . 111.5(15)
N1 C2 C2 . 5_655 109.3(2)
N1 C2 H2 . . 108.8(10)
C2 C2 H2 5_655 . 110.4(10)

loop_
_geom_bond_atom_site_label_1
_geom_bond_atom_site_label_2
_geom_bond_site_symmetry_2
_geom_bond_distance
N1 H1 . 0.94(2)
N1 C1 . 1.488(3)
N1 C2 . 1.482(3)
C1 H1A . 0.95(3)
C1 H1B . 1.02(2)
C2 C2 5_655 1.511(5)
C2 H2 . 0.960(18)
Cl1 Cl1 6_545 0.0000(13)

loop_
_geom_hbond_atom_site_label_D
_geom_hbond_atom_site_label_H
_geom_hbond_atom_site_label_A
_geom_hbond_site_symmetry_A
_geom_hbond_distance_DH
_geom_hbond_distance_HA
_geom_hbond_distance_DA
_geom_hbond_angle_DHA
N1 H1 Cl1 6_545 0.94(2) 2.13(2) 3.0741(13) 176.2(17)

loop_
_geom_torsion_atom_site_label_1
_geom_torsion_atom_site_label_2
_geom_torsion_atom_site_label_3
_geom_torsion_atom_site_label_4
_geom_torsion_site_symmetry_4
_geom_torsion
C1 N1 C2 C2 5_655 180.0
